data_2100039
loop_
_publ_author_name
'Richard E. Marsh'

_publ_section_title
;
 Space group <i>P</i>1: an update
;
_journal_issue 3
_journal_name_full 'Acta Crystallographica Section B'
_journal_page_first 359
_journal_page_last 359
_journal_paper_doi 10.1107/S0108768105009651
_journal_volume 61
_journal_year 2005
_chemical_formula_moiety 'C22 H20 Fe Ru, P F6'
_chemical_formula_sum 'C22 H20 F6 Fe P Ru'
_space_group_crystal_system triclinic
_space_group_IT_number 2
_space_group_name_Hall '-P 1'
_space_group_name_H-M_alt 'P -1'
_symmetry_space_group_name_H-M 'P -1'
_audit_creation_method CRYM
_cell_angle_alpha 91.84
_cell_angle_beta 96.66
_cell_angle_gamma 111.12
_cell_formula_units_Z 2
_cell_length_a 9.3500
_cell_length_b 10.7770
_cell_length_c 10.9800
_cell_volume 1021.850
_cod_data_source_file bk0148.cif
_cod_data_source_block GOVSEP
_cod_depositor_comments
;
  Added moiety chemical formula and Z value from Marsh (2005) paper.
  The summary chemical formula is calculated from moiety formula using
  AdHocParser
  (svn://www.crystallography.net/cod-tools/trunk/Formulae/AdHocParser.yp,
  revision 1441.)

  Andrius Merkys
  2013-11-11
;
_cod_original_sg_symbol_H-M P-1
_cod_original_formula_sum 'not given'
_cod_database_code 2100039

loop_
_space_group_symop_id
_space_group_symop_operation_xyz
1 x,y,z
2 -x,-y,-z

loop_
_atom_site_label
_atom_site_fract_x
_atom_site_fract_y
_atom_site_fract_z
_atom_site_type_symbol
Ru1 -0.05780 0.23740 0.06595 Ru
Fe1 -0.34000 0.23560 0.38305 Fe
P1 -0.33115 -0.27720 0.27490 P
F1 -0.18535 -0.30115 0.28890 F
F2 -0.29060 -0.19850 0.16375 F
F3 -0.26450 -0.15200 0.35800 F
F4 -0.39850 -0.39900 0.19750 F
F5 -0.48640 -0.26525 0.25595 F
F6 -0.36900 -0.34450 0.39350 F
C1 -0.45485 0.20120 0.20345 C
C2 -0.54440 0.23055 0.28795 C
C3 -0.57640 0.13385 0.37130 C
C4 -0.50545 0.04275 0.34000 C
C5 -0.42950 0.08645 0.23905 C
C6 -0.10125 0.27365 0.42885 C
C7 -0.12560 0.38880 0.38335 C
C8 -0.21710 0.42190 0.46495 C
C9 -0.24620 0.33870 0.55400 C
C10 -0.17875 0.24525 0.53400 C
C11 -0.28500 0.25930 0.02780 C
C12 -0.29130 0.13060 -0.02765 C
C13 -0.18670 0.15915 -0.11205 C
C14 -0.11335 0.29640 -0.11430 C
C15 -0.17105 0.35440 -0.03265 C
C16 0.04120 0.22015 0.25715 C
C17 0.04245 0.11650 0.17500 C
C18 0.13530 0.17160 0.08430 C
C19 0.19200 0.31290 0.10825 C
C20 0.13195 0.34295 0.21290 C
C21 -0.39875 0.28505 0.09970 C
C22 -0.01550 0.19440 0.37800 C
